data_2239342
loop_
_publ_author_name
'Choi, Hong Dae'
'Seo, Pil Ja'
'Lee, Uk'

_publ_section_title
;
 5-Bromo-2,7-dimethyl-3-(3-methylphenylsulfonyl)-1-benzofuran
;
_journal_coeditor_code BH2497
_journal_issue 5
_journal_name_full 'Acta Crystallographica Section E'
_journal_page_first o567
_journal_paper_doi 10.1107/S1600536814008149
_journal_volume 70
_journal_year 2014
_chemical_formula_iupac 'C17 H15 Br O3 S'
_chemical_formula_moiety 'C17 H15 Br O3 S'
_chemical_formula_sum 'C17 H15 Br O3 S'
_chemical_formula_weight 379.26
_chemical_melting_point_gt 439
_chemical_melting_point_lt 438
_chemical_name_systematic
;
5-Bromo-2,7-dimethyl-3-(3-methylphenylsulfonyl)-1-benzofuran
;
_space_group_IT_number 14
_symmetry_cell_setting monoclinic
_symmetry_space_group_name_Hall '-P 2ybc'
_symmetry_space_group_name_H-M 'P 1 21/c 1'
_atom_sites_solution_hydrogens difmap
_atom_sites_solution_primary direct
_atom_sites_solution_secondary difmap
_audit_creation_method 'form.cif (version 2.0)'
_cell_angle_alpha 90.00
_cell_angle_beta 97.6350(10)
_cell_angle_gamma 90.00
_cell_formula_units_Z 4
_cell_length_a 8.8813(3)
_cell_length_b 6.5976(2)
_cell_length_c 26.5044(8)
_cell_measurement_reflns_used 9774
_cell_measurement_temperature 296(2)
_cell_measurement_theta_max 28.24
_cell_measurement_theta_min 2.31
_cell_volume 1539.26(8)
_computing_cell_refinement '<i>SAINT</i> (Bruker, 2009)'
_computing_data_collection '<i>APEX2</i> (Bruker, 2009)'
_computing_data_reduction '<i>SAINT</i> (Bruker, 2009)'
_computing_molecular_graphics
;
<i>ORTEP-3 for Windows</i> (Farrugia, 2012) and
<i>DIAMOND</i> (Brandenburg, 1998)
;
_computing_publication_material '<i>SHELXL97</i> (Sheldrick, 2008)'
_computing_structure_refinement '<i>SHELXL97</i> (Sheldrick, 2008)'
_computing_structure_solution '<i>SHELXS97</i> (Sheldrick, 2008)'
_diffrn_ambient_temperature 296(2)
_diffrn_detector_area_resol_mean 10.0
_diffrn_measured_fraction_theta_full 1.000
_diffrn_measured_fraction_theta_max 1.000
_diffrn_measurement_device_type 'Bruker SMART APEXII CCD'
_diffrn_measurement_method '\f and \w scans'
_diffrn_radiation_monochromator 'graphite multilayer'
_diffrn_radiation_source 'rotating anode'
_diffrn_radiation_type MoK\a
_diffrn_radiation_wavelength 0.71073
_diffrn_reflns_av_R_equivalents 0.0434
_diffrn_reflns_av_sigmaI/netI 0.0289
_diffrn_reflns_limit_h_max 11
_diffrn_reflns_limit_h_min -11
_diffrn_reflns_limit_k_max 8
_diffrn_reflns_limit_k_min -8
_diffrn_reflns_limit_l_max 35
_diffrn_reflns_limit_l_min -35
_diffrn_reflns_number 26392
_diffrn_reflns_theta_full 28.33
_diffrn_reflns_theta_max 28.33
_diffrn_reflns_theta_min 1.55
_diffrn_standards_number 0
_exptl_absorpt_coefficient_mu 2.815
_exptl_absorpt_correction_T_max 0.7457
_exptl_absorpt_correction_T_min 0.3794
_exptl_absorpt_correction_type multi-scan
_exptl_absorpt_process_details '(<i>SADABS</i>; Bruker, 2009)'
_exptl_crystal_colour colourless
_exptl_crystal_density_diffrn 1.637
_exptl_crystal_density_method 'not measured'
_exptl_crystal_description block
_exptl_crystal_F_000 768
_exptl_crystal_size_max 0.50
_exptl_crystal_size_mid 0.46
_exptl_crystal_size_min 0.15
_refine_diff_density_max 0.555
_refine_diff_density_min -0.445
_refine_ls_extinction_method none
_refine_ls_goodness_of_fit_ref 1.065
_refine_ls_hydrogen_treatment constr
_refine_ls_matrix_type full
_refine_ls_number_parameters 202
_refine_ls_number_reflns 3831
_refine_ls_number_restraints 0
_refine_ls_restrained_S_all 1.065
_refine_ls_R_factor_all 0.0414
_refine_ls_R_factor_gt 0.0307
_refine_ls_shift/su_max 0.002
_refine_ls_shift/su_mean 0.000
_refine_ls_structure_factor_coef Fsqd
_refine_ls_weighting_details 'calc w=1/[\s^2^(Fo^2^)+(0.0364P)^2^+0.7777P] where P=(Fo^2^+2Fc^2^)/3'
_refine_ls_weighting_scheme calc
_refine_ls_wR_factor_gt 0.0746
_refine_ls_wR_factor_ref 0.0805
_reflns_number_gt 3188
_reflns_number_total 3831
_reflns_threshold_expression I>2\s(I)
_cod_data_source_file bh2497sup1.cif
_cod_data_source_block I
_cod_original_sg_symbol_H-M 'P 21/c'
_cod_database_code 2239342
_cod_database_fobs_code 2239342

loop_
_symmetry_equiv_pos_as_xyz
'x, y, z'
'-x, y+1/2, -z+1/2'
'-x, -y, -z'
'x, -y-1/2, z-1/2'

loop_
_atom_site_type_symbol
_atom_site_label
_atom_site_fract_x
_atom_site_fract_y
_atom_site_fract_z
_atom_site_U_iso_or_equiv
_atom_site_adp_type
_atom_site_calc_flag
_atom_site_refinement_flags
_atom_site_occupancy
_atom_site_symmetry_multiplicity
Br Br1 0.46068(3) 0.80654(4) 0.428686(8) 0.04118(9) Uani d . 1 2
S S1 0.26202(5) 0.72154(8) 0.641971(18) 0.02783(11) Uani d . 1 2
O O1 0.09711(16) 0.2852(2) 0.55049(5) 0.0314(3) Uani d . 1 2
O O2 0.27849(16) 0.9169(2) 0.61959(5) 0.0352(3) Uani d . 1 2
O O3 0.16243(16) 0.7009(3) 0.68033(6) 0.0380(4) Uani d . 1 2
C C1 0.2041(2) 0.5514(3) 0.59334(7) 0.0284(4) Uani d . 1 2
C C2 0.2454(2) 0.5613(3) 0.54261(7) 0.0277(4) Uani d . 1 2
C C3 0.3313(2) 0.6908(3) 0.51640(7) 0.0305(4) Uani d . 1 2
H H3 0.3777 0.8062 0.5314 0.037 Uiso calc R 1 2
C C4 0.3435(2) 0.6375(4) 0.46673(7) 0.0318(4) Uani d . 1 2
C C5 0.2756(2) 0.4660(4) 0.44286(7) 0.0347(5) Uani d . 1 2
H H5 0.2888 0.4380 0.4093 0.042 Uiso calc R 1 2
C C6 0.1884(2) 0.3360(3) 0.46849(8) 0.0325(4) Uani d . 1 2
C C7 0.1763(2) 0.3932(3) 0.51806(7) 0.0291(4) Uani d . 1 2
C C8 0.1157(2) 0.3850(3) 0.59611(7) 0.0302(4) Uani d . 1 2
C C9 0.1153(3) 0.1474(4) 0.44553(8) 0.0415(5) Uani d . 1 2
H H9A 0.1709 0.0312 0.4596 0.062 Uiso calc R 1 2
H H9B 0.1157 0.1499 0.4093 0.062 Uiso calc R 1 2
H H9C 0.0125 0.1399 0.4529 0.062 Uiso calc R 1 2
C C10 0.0370(3) 0.2911(3) 0.63612(9) 0.0368(5) Uani d . 1 2
H H10A 0.0463 0.3777 0.6655 0.055 Uiso calc R 1 2
H H10B 0.0821 0.1619 0.6454 0.055 Uiso calc R 1 2
H H10C -0.0685 0.2730 0.6235 0.055 Uiso calc R 1 2
C C11 0.4444(2) 0.6401(3) 0.66941(7) 0.0283(4) Uani d . 1 2
C C12 0.5609(2) 0.7803(3) 0.67428(7) 0.0314(4) Uani d . 1 2
H H12 0.5452 0.9090 0.6603 0.038 Uiso calc R 1 2
C C13 0.7026(2) 0.7273(4) 0.70039(8) 0.0389(5) Uani d . 1 2
C C14 0.7213(3) 0.5329(4) 0.71966(8) 0.0461(6) Uani d . 1 2
H H14 0.8152 0.4950 0.7369 0.055 Uiso calc R 1 2
C C15 0.6045(3) 0.3937(4) 0.71410(8) 0.0444(6) Uani d . 1 2
H H15 0.6208 0.2638 0.7274 0.053 Uiso calc R 1 2
C C16 0.4631(2) 0.4458(4) 0.68888(8) 0.0367(5) Uani d . 1 2
H H16 0.3834 0.3533 0.6852 0.044 Uiso calc R 1 2
C C17 0.8290(2) 0.8819(5) 0.70728(10) 0.0535(7) Uani d . 1 2
H H17A 0.8362 0.9388 0.7409 0.080 Uiso calc R 1 2
H H17B 0.8078 0.9877 0.6825 0.080 Uiso calc R 1 2
H H17C 0.9233 0.8176 0.7029 0.080 Uiso calc R 1 2

loop_
_atom_site_aniso_label
_atom_site_aniso_U_11
_atom_site_aniso_U_22
_atom_site_aniso_U_33
_atom_site_aniso_U_12
_atom_site_aniso_U_13
_atom_site_aniso_U_23
Br1 0.04301(14) 0.04977(17) 0.03230(13) 0.01099(10) 0.01067(9) 0.00424(9)
S1 0.0264(2) 0.0325(3) 0.0236(2) 0.00823(19) -0.00028(17) -0.00524(18)
O1 0.0345(7) 0.0306(8) 0.0276(7) 0.0047(6) -0.0014(6) -0.0037(6)
O2 0.0379(7) 0.0294(8) 0.0352(8) 0.0090(6) -0.0061(6) -0.0033(6)
O3 0.0309(7) 0.0511(11) 0.0329(8) 0.0049(7) 0.0072(6) -0.0131(7)
C1 0.0293(9) 0.0319(11) 0.0229(9) 0.0079(8) -0.0007(7) -0.0030(7)
C2 0.0272(9) 0.0315(11) 0.0228(9) 0.0105(8) -0.0028(7) -0.0035(7)
C3 0.0295(9) 0.0333(12) 0.0276(9) 0.0086(8) -0.0002(7) -0.0019(8)
C4 0.0314(9) 0.0382(12) 0.0255(9) 0.0132(8) 0.0027(7) 0.0025(8)
C5 0.0359(10) 0.0439(13) 0.0230(9) 0.0166(9) -0.0016(8) -0.0055(8)
C6 0.0328(10) 0.0336(12) 0.0288(10) 0.0137(8) -0.0049(8) -0.0061(8)
C7 0.0295(9) 0.0304(11) 0.0253(9) 0.0100(8) -0.0033(7) -0.0012(8)
C8 0.0317(9) 0.0304(11) 0.0271(9) 0.0100(8) -0.0012(7) -0.0028(8)
C9 0.0484(12) 0.0394(13) 0.0332(11) 0.0111(10) -0.0072(9) -0.0118(9)
C10 0.0409(11) 0.0353(13) 0.0343(11) 0.0029(9) 0.0052(9) -0.0013(9)
C11 0.0283(9) 0.0390(11) 0.0174(8) 0.0115(8) 0.0025(7) -0.0011(7)
C12 0.0287(9) 0.0419(13) 0.0239(9) 0.0067(8) 0.0044(7) -0.0019(8)
C13 0.0285(10) 0.0651(16) 0.0235(9) 0.0108(10) 0.0057(8) -0.0055(10)
C14 0.0348(11) 0.0774(19) 0.0253(10) 0.0247(12) 0.0005(8) 0.0031(11)
C15 0.0542(13) 0.0508(15) 0.0275(10) 0.0248(12) 0.0033(10) 0.0101(10)
C16 0.0405(11) 0.0430(13) 0.0266(9) 0.0113(9) 0.0050(8) 0.0036(9)
C17 0.0263(10) 0.086(2) 0.0482(14) 0.0016(12) 0.0042(9) -0.0118(14)

loop_
_atom_type_symbol
_atom_type_description
_atom_type_scat_dispersion_real
_atom_type_scat_dispersion_imag
_atom_type_scat_source
C C 0.0033 0.0016 'International Tables Vol C Tables 4.2.6.8 and 6.1.1.4'
H H 0.0000 0.0000 'International Tables Vol C Tables 4.2.6.8 and 6.1.1.4'
O O 0.0106 0.0060 'International Tables Vol C Tables 4.2.6.8 and 6.1.1.4'
S S 0.1246 0.1234 'International Tables Vol C Tables 4.2.6.8 and 6.1.1.4'
Br Br -0.2901 2.4595 'International Tables Vol C Tables 4.2.6.8 and 6.1.1.4'

loop_
_geom_angle_atom_site_label_1
_geom_angle_atom_site_label_2
_geom_angle_atom_site_label_3
_geom_angle_site_symmetry_3
_geom_angle
C4 Br1 O2 3_676 168.67(6)
O2 S1 O3 . 118.89(9)
O2 S1 C1 . 108.10(9)
O3 S1 C1 . 108.30(10)
O2 S1 C11 . 107.76(10)
O3 S1 C11 . 107.20(9)
C1 S1 C11 . 105.88(9)
C8 O1 C7 . 106.91(16)
C8 C1 C2 . 107.93(17)
C8 C1 S1 . 126.84(15)
C2 C1 S1 . 125.22(16)
C7 C2 C3 . 119.64(18)
C7 C2 C1 . 104.47(18)
C3 C2 C1 . 135.88(19)
C4 C3 C2 . 115.9(2)
C4 C3 H3 . 122.0
C2 C3 H3 . 122.0
C3 C4 C5 . 123.7(2)
C3 C4 Br1 . 118.26(17)
C5 C4 Br1 . 117.99(15)
C6 C5 C4 . 120.94(18)
C6 C5 H5 . 119.5
C4 C5 H5 . 119.5
C7 C6 C5 . 114.4(2)
C7 C6 C9 . 122.0(2)
C5 C6 C9 . 123.63(19)
O1 C7 C6 . 124.08(19)
O1 C7 C2 . 110.57(16)
C6 C7 C2 . 125.3(2)
C1 C8 O1 . 110.12(17)
C1 C8 C10 . 135.10(19)
O1 C8 C10 . 114.78(19)
C6 C9 H9A . 109.5
C6 C9 H9B . 109.5
H9A C9 H9B . 109.5
C6 C9 H9C . 109.5
H9A C9 H9C . 109.5
H9B C9 H9C . 109.5
C8 C10 H10A . 109.5
C8 C10 H10B . 109.5
H10A C10 H10B . 109.5
C8 C10 H10C . 109.5
H10A C10 H10C . 109.5
H10B C10 H10C . 109.5
C12 C11 C16 . 122.29(19)
C12 C11 S1 . 117.95(16)
C16 C11 S1 . 119.54(17)
C11 C12 C13 . 119.5(2)
C11 C12 H12 . 120.2
C13 C12 H12 . 120.2
C14 C13 C12 . 118.1(2)
C14 C13 C17 . 122.1(2)
C12 C13 C17 . 119.8(2)
C15 C14 C13 . 121.8(2)
C15 C14 H14 . 119.1
C13 C14 H14 . 119.1
C14 C15 C16 . 120.5(2)
C14 C15 H15 . 119.8
C16 C15 H15 . 119.8
C11 C16 C15 . 117.8(2)
C11 C16 H16 . 121.1
C15 C16 H16 . 121.1
C13 C17 H17A . 109.5
C13 C17 H17B . 109.5
H17A C17 H17B . 109.5
C13 C17 H17C . 109.5
H17A C17 H17C . 109.5
H17B C17 H17C . 109.5

loop_
_geom_bond_atom_site_label_1
_geom_bond_atom_site_label_2
_geom_bond_site_symmetry_2
_geom_bond_distance
Br1 C4 . 1.903(2)
Br1 O2 3_676 3.3350(16)
S1 O2 . 1.4341(17)
S1 O3 . 1.4400(15)
S1 C1 . 1.735(2)
S1 C11 . 1.7687(19)
O1 C8 . 1.368(2)
O1 C7 . 1.379(3)
C1 C8 . 1.358(3)
C1 C2 . 1.441(3)
C2 C7 . 1.387(3)
C2 C3 . 1.391(3)
C3 C4 . 1.381(3)
C3 H3 . 0.9300
C4 C5 . 1.394(3)
C5 C6 . 1.392(3)
C5 H5 . 0.9300
C6 C7 . 1.385(3)
C6 C9 . 1.495(3)
C8 C10 . 1.481(3)
C9 H9A . 0.9600
C9 H9B . 0.9600
C9 H9C . 0.9600
C10 H10A . 0.9600
C10 H10B . 0.9600
C10 H10C . 0.9600
C11 C12 . 1.381(3)
C11 C16 . 1.383(3)
C12 C13 . 1.398(3)
C12 H12 . 0.9300
C13 C14 . 1.382(4)
C13 C17 . 1.510(4)
C14 C15 . 1.379(4)
C14 H14 . 0.9300
C15 C16 . 1.385(3)
C15 H15 . 0.9300
C16 H16 . 0.9300
C17 H17A . 0.9600
C17 H17B . 0.9600
C17 H17C . 0.9600

loop_
_geom_hbond_atom_site_label_D
_geom_hbond_atom_site_label_H
_geom_hbond_atom_site_label_A
_geom_hbond_site_symmetry_A
_geom_hbond_distance_DH
_geom_hbond_distance_HA
_geom_hbond_distance_DA
_geom_hbond_angle_DHA
C10 H10B O2 1_545 0.96 2.54 3.338(3) 140.9
C17 H17C O3 1_655 0.96 2.41 3.357(3) 169.8

loop_
_geom_torsion_atom_site_label_1
_geom_torsion_atom_site_label_2
_geom_torsion_atom_site_label_3
_geom_torsion_atom_site_label_4
_geom_torsion_site_symmetry_1
_geom_torsion
O2 S1 C1 C8 . -149.32(17)
O3 S1 C1 C8 . -19.3(2)
C11 S1 C1 C8 . 95.42(18)
O2 S1 C1 C2 . 32.05(18)
O3 S1 C1 C2 . 162.10(16)
C11 S1 C1 C2 . -83.20(18)
C8 C1 C2 C7 . -0.2(2)
S1 C1 C2 C7 . 178.62(14)
C8 C1 C2 C3 . 180.0(2)
S1 C1 C2 C3 . -1.2(3)
C7 C2 C3 C4 . -1.2(3)
C1 C2 C3 C4 . 178.6(2)
C2 C3 C4 C5 . 0.1(3)
C2 C3 C4 Br1 . -179.53(13)
O2 Br1 C4 C3 3_676 58.1(4)
O2 Br1 C4 C5 3_676 -121.5(3)
C3 C4 C5 C6 . 0.4(3)
Br1 C4 C5 C6 . -179.97(15)
C4 C5 C6 C7 . 0.2(3)
C4 C5 C6 C9 . -178.61(19)
C8 O1 C7 C6 . 177.97(18)
C8 O1 C7 C2 . 0.0(2)
C5 C6 C7 O1 . -179.12(17)
C9 C6 C7 O1 . -0.3(3)
C5 C6 C7 C2 . -1.5(3)
C9 C6 C7 C2 . 177.39(19)
C3 C2 C7 O1 . 179.96(16)
C1 C2 C7 O1 . 0.1(2)
C3 C2 C7 C6 . 2.0(3)
C1 C2 C7 C6 . -177.80(18)
C2 C1 C8 O1 . 0.2(2)
S1 C1 C8 O1 . -178.57(14)
C2 C1 C8 C10 . -179.5(2)
S1 C1 C8 C10 . 1.7(3)
C7 O1 C8 C1 . -0.2(2)
C7 O1 C8 C10 . 179.60(16)
O2 S1 C11 C12 . 12.15(17)
O3 S1 C11 C12 . -116.91(15)
C1 S1 C11 C12 . 127.64(16)
O2 S1 C11 C16 . -173.10(15)
O3 S1 C11 C16 . 57.84(18)
C1 S1 C11 C16 . -57.62(18)
C16 C11 C12 C13 . -1.1(3)
S1 C11 C12 C13 . 173.54(15)
C11 C12 C13 C14 . 1.2(3)
C11 C12 C13 C17 . -178.06(19)
C12 C13 C14 C15 . -0.6(3)
C17 C13 C14 C15 . 178.7(2)
C13 C14 C15 C16 . -0.3(3)
C12 C11 C16 C15 . 0.2(3)
S1 C11 C16 C15 . -174.34(15)
C14 C15 C16 C11 . 0.5(3)
